data_1514127
loop_
_publ_author_name
'Zencirci, Neslihan'
'Griesser, Ulrich J.'
'Gelbrich, Thomas'
'Kahlenberg, Volker'
'Jetti, Ram K. R.'
'Apperley, David C.'
'Harris, Robin K.'

_publ_section_title
;
 New solvates of an old drug compound (phenobarbital): structure and
 stability.
;
_journal_issue 12
_journal_name_full 'The journal of physical chemistry. B'
_journal_page_first 3267
_journal_page_last 3280
_journal_paper_doi 10.1021/jp409201v
_journal_volume 118
_journal_year 2014
_chemical_formula_moiety 'C12 H12 N2 O3, C2 H3 N'
_chemical_formula_sum 'C14 H15 N3 O3'
_chemical_formula_weight 273.29
_chemical_name_common 'phenobarbital acetonitrile monosolvate'
_chemical_name_systematic
; 
 ? 
;
_space_group_IT_number 2
_symmetry_cell_setting triclinic
_symmetry_space_group_name_Hall '-P 1'
_symmetry_space_group_name_H-M 'P -1'
_atom_sites_solution_hydrogens geom
_atom_sites_solution_primary direct
_atom_sites_solution_secondary difmap
_audit_creation_method SHELXL-97
_cell_angle_alpha 99.674(8)
_cell_angle_beta 96.774(6)
_cell_angle_gamma 97.811(7)
_cell_formula_units_Z 4
_cell_length_a 10.1600(7)
_cell_length_b 10.3036(11)
_cell_length_c 14.0553(12)
_cell_measurement_reflns_used 4749
_cell_measurement_temperature 173(2)
_cell_measurement_theta_max 28.4627
_cell_measurement_theta_min 2.986
_cell_volume 1422.0(2)
_computing_cell_refinement
;
CrysAlisPro (Agilent, 2011)
;
_computing_data_collection
;

CrysAlisPro (Agilent, 2011)
;
_computing_data_reduction
;
CrysAlisPro (Agilent, 2011)
;
_computing_structure_refinement 'SHELXL-97 (Sheldrick, 2008)'
_computing_structure_solution 'SHELXS-97 (Sheldrick, 2008)'
_diffrn_ambient_temperature 173(2)
_diffrn_measured_fraction_theta_full 0.992
_diffrn_measured_fraction_theta_max 0.992
_diffrn_measurement_device_type 'Xcalibur, Ruby, Gemini ultra'
_diffrn_measurement_method '\w scans'
_diffrn_radiation_monochromator graphite
_diffrn_radiation_source 'Enhance (Mo) X-ray Source'
_diffrn_radiation_type 'Mo K\a'
_diffrn_radiation_wavelength 0.71073
_diffrn_reflns_av_R_equivalents 0.0344
_diffrn_reflns_av_sigmaI/netI 0.0487
_diffrn_reflns_limit_h_max 11
_diffrn_reflns_limit_h_min -12
_diffrn_reflns_limit_k_max 12
_diffrn_reflns_limit_k_min -9
_diffrn_reflns_limit_l_max 13
_diffrn_reflns_limit_l_min -16
_diffrn_reflns_number 9567
_diffrn_reflns_theta_full 25.00
_diffrn_reflns_theta_max 25.05
_diffrn_reflns_theta_min 2.99
_exptl_absorpt_coefficient_mu 0.092
_exptl_absorpt_correction_type none
_exptl_crystal_colour colourless
_exptl_crystal_density_diffrn 1.277
_exptl_crystal_density_method 'not measured'
_exptl_crystal_description block
_exptl_crystal_F_000 576
_exptl_crystal_size_max 0.44
_exptl_crystal_size_mid 0.28
_exptl_crystal_size_min 0.12
_refine_diff_density_max 0.564
_refine_diff_density_min -0.317
_refine_diff_density_rms 0.047
_refine_ls_extinction_method none
_refine_ls_goodness_of_fit_ref 1.028
_refine_ls_hydrogen_treatment mixed
_refine_ls_matrix_type full
_refine_ls_number_parameters 400
_refine_ls_number_reflns 4994
_refine_ls_number_restraints 4
_refine_ls_restrained_S_all 1.028
_refine_ls_R_factor_all 0.0696
_refine_ls_R_factor_gt 0.0492
_refine_ls_shift/su_max 0.000
_refine_ls_shift/su_mean 0.000
_refine_ls_structure_factor_coef Fsqd
_refine_ls_weighting_details 'calc w=1/[\s^2^(Fo^2^)+(0.0773P)^2^+0.0000P] where P=(Fo^2^+2Fc^2^)/3'
_refine_ls_weighting_scheme calc
_refine_ls_wR_factor_gt 0.1253
_refine_ls_wR_factor_ref 0.1319
_reflns_number_gt 3638
_reflns_number_total 4994
_reflns_threshold_expression >2sigma(I)
_cod_data_source_file jp409201v_si_002.cif
_cod_data_source_block Pbtl_Acn_monosolvate_11thg013
_cod_original_sg_symbol_Hall '-P 1 '
_cod_database_code 1514127

loop_
_symmetry_equiv_pos_as_xyz
'x, y, z'
'-x, -y, -z'

loop_
_atom_site_label
_atom_site_type_symbol
_atom_site_fract_x
_atom_site_fract_y
_atom_site_fract_z
_atom_site_U_iso_or_equiv
_atom_site_adp_type
_atom_site_occupancy
_atom_site_symmetry_multiplicity
_atom_site_calc_flag
_atom_site_refinement_flags
O12 O 0.21662(12) 0.45423(15) 0.67526(10) 0.0349(4) Uani 1 1 d .
O14 O -0.08321(12) 0.63668(14) 0.84476(10) 0.0297(4) Uani 1 1 d .
O16 O 0.37843(12) 0.79293(14) 0.92698(10) 0.0306(4) Uani 1 1 d .
N13 N 0.06842(15) 0.54967(18) 0.76010(12) 0.0287(4) Uani 1 1 d D
H13 H 0.0095(18) 0.4811(17) 0.7296(14) 0.036(6) Uiso 1 1 d D
N11 N 0.29627(15) 0.63452(17) 0.79463(12) 0.0263(4) Uani 1 1 d D
H11 H 0.3749(16) 0.621(2) 0.7846(14) 0.025(5) Uiso 1 1 d D
C12 C 0.19598(17) 0.5413(2) 0.73898(14) 0.0256(5) Uani 1 1 d .
C14 C 0.03180(17) 0.64439(19) 0.82783(13) 0.0219(4) Uani 1 1 d .
C15 C 0.13999(17) 0.76134(19) 0.87931(13) 0.0223(4) Uani 1 1 d .
C16 C 0.28137(17) 0.7306(2) 0.87148(14) 0.0229(4) Uani 1 1 d .
C17 C 0.12317(19) 0.7941(2) 0.98801(14) 0.0280(5) Uani 1 1 d .
H17A H 0.1904 0.8725 1.0205 0.021(5) Uiso 1 1 calc R
H17B H 0.0330 0.8185 0.9930 0.028(5) Uiso 1 1 calc R
C18 C 0.1395(2) 0.6792(2) 1.04162(17) 0.0429(6) Uani 1 1 d .
H18A H 0.0723 0.6015 1.0106 0.065(8) Uiso 1 1 calc R
H18B H 0.1270 0.7059 1.1098 0.051(7) Uiso 1 1 calc R
H18C H 0.2297 0.6563 1.0389 0.082(10) Uiso 1 1 calc R
C19 C 0.11969(17) 0.8800(2) 0.82774(13) 0.0225(4) Uani 1 1 d .
C110 C 0.00004(18) 0.9313(2) 0.82823(15) 0.0307(5) Uani 1 1 d .
H110 H -0.0699 0.8904 0.8579 0.048(7) Uiso 1 1 calc R
C111 C -0.0190(2) 1.0404(2) 0.78641(16) 0.0362(5) Uani 1 1 d .
H111 H -0.1013 1.0743 0.7878 0.043(6) Uiso 1 1 calc R
C112 C 0.0813(2) 1.1007(2) 0.74244(16) 0.0382(6) Uani 1 1 d .
H112 H 0.0689 1.1766 0.7144 0.047(7) Uiso 1 1 calc R
C113 C 0.1995(2) 1.0493(2) 0.73983(17) 0.0408(6) Uani 1 1 d .
H113 H 0.2681 1.0891 0.7085 0.047(7) Uiso 1 1 calc R
C114 C 0.21912(19) 0.9404(2) 0.78239(15) 0.0300(5) Uani 1 1 d .
H114 H 0.3015 0.9067 0.7806 0.032(6) Uiso 1 1 calc R
O22 O 0.55645(12) 0.58979(14) 0.75780(11) 0.0356(4) Uani 1 1 d .
O24 O 0.85834(11) 0.32384(13) 0.68101(10) 0.0265(3) Uani 1 1 d .
O26 O 0.39159(12) 0.18761(14) 0.57074(10) 0.0285(3) Uani 1 1 d .
N23 N 0.70268(15) 0.44723(17) 0.72681(12) 0.0224(4) Uani 1 1 d .
H23 H 0.761(2) 0.508(2) 0.7589(15) 0.028(6) Uiso 1 1 d .
N21 N 0.47723(15) 0.38943(16) 0.65919(12) 0.0246(4) Uani 1 1 d D
H21 H 0.3996(17) 0.408(2) 0.6591(15) 0.030(6) Uiso 1 1 d D
C22 C 0.57675(17) 0.4818(2) 0.71695(14) 0.0235(4) Uani 1 1 d .
C24 C 0.74048(16) 0.33557(19) 0.67794(13) 0.0186(4) Uani 1 1 d .
C25 C 0.62961(16) 0.22444(18) 0.62260(13) 0.0196(4) Uani 1 1 d .
C26 C 0.49000(17) 0.26392(19) 0.61431(13) 0.0205(4) Uani 1 1 d .
C27 C 0.66219(18) 0.1820(2) 0.51825(13) 0.0245(5) Uani 1 1 d .
H27A H 0.7508 0.1518 0.5224 0.030(5) Uiso 1 1 calc R
H27B H 0.5943 0.1054 0.4835 0.021(5) Uiso 1 1 calc R
C28 C 0.6645(2) 0.2932(2) 0.45963(16) 0.0399(6) Uani 1 1 d .
H28A H 0.5766 0.3225 0.4542 0.040(6) Uiso 1 1 calc R
H28B H 0.6850 0.2604 0.3943 0.058(7) Uiso 1 1 calc R
H28C H 0.7335 0.3683 0.4925 0.045(7) Uiso 1 1 calc R
C29 C 0.62461(16) 0.11210(19) 0.68255(13) 0.0199(4) Uani 1 1 d .
C210 C 0.65180(17) -0.0133(2) 0.64625(15) 0.0265(5) Uani 1 1 d .
H210 H 0.6766 -0.0317 0.5828 0.039(6) Uiso 1 1 calc R
C211 C 0.64304(19) -0.1123(2) 0.70206(16) 0.0333(5) Uani 1 1 d .
H211 H 0.6618 -0.1982 0.6767 0.056(8) Uiso 1 1 calc R
C212 C 0.60723(19) -0.0866(2) 0.79420(16) 0.0334(5) Uani 1 1 d .
H212 H 0.6007 -0.1549 0.8320 0.042(6) Uiso 1 1 calc R
C213 C 0.58088(18) 0.0387(2) 0.83160(15) 0.0296(5) Uani 1 1 d .
H213 H 0.5567 0.0567 0.8952 0.040(6) Uiso 1 1 calc R
C214 C 0.58977(17) 0.1375(2) 0.77625(14) 0.0249(5) Uani 1 1 d .
H214 H 0.5720 0.2236 0.8022 0.030(5) Uiso 1 1 calc R
N1S N 0.8495(4) 0.6185(4) 0.6000(2) 0.1132(12) Uani 1 1 d .
C1S C 0.8900(3) 0.6970(3) 0.5599(2) 0.0564(7) Uani 1 1 d .
C2S C 0.9395(2) 0.7975(3) 0.5102(2) 0.0548(7) Uani 1 1 d .
H2S1 H 0.8642 0.8251 0.4726 0.082 Uiso 1 1 calc R
H2S2 H 0.9995 0.7628 0.4660 0.082 Uiso 1 1 calc R
H2S3 H 0.9891 0.8744 0.5577 0.082 Uiso 1 1 calc R
N2S N 0.4181(5) 0.3955(4) 0.8777(3) 0.1271(14) Uani 1 1 d .
C3S C 0.3623(4) 0.3425(4) 0.9305(2) 0.0732(9) Uani 1 1 d .
C4S C 0.2987(3) 0.2640(4) 0.9932(2) 0.0837(12) Uani 1 1 d .
H4S1 H 0.3111 0.1709 0.9748 0.126 Uiso 1 1 calc R
H4S2 H 0.2026 0.2693 0.9862 0.126 Uiso 1 1 calc R
H4S3 H 0.3392 0.2985 1.0611 0.126 Uiso 1 1 calc R

loop_
_atom_site_aniso_label
_atom_site_aniso_U_11
_atom_site_aniso_U_22
_atom_site_aniso_U_33
_atom_site_aniso_U_23
_atom_site_aniso_U_13
_atom_site_aniso_U_12
O12 0.0215(7) 0.0357(9) 0.0394(9) -0.0153(7) 0.0020(6) 0.0059(6)
O14 0.0179(7) 0.0300(9) 0.0364(8) -0.0061(7) 0.0091(5) -0.0027(6)
O16 0.0205(7) 0.0312(9) 0.0332(8) -0.0038(7) -0.0033(5) -0.0018(6)
N13 0.0179(8) 0.0256(10) 0.0350(10) -0.0110(8) 0.0033(7) -0.0013(7)
N11 0.0136(8) 0.0283(10) 0.0328(10) -0.0054(8) 0.0027(6) 0.0032(7)
C12 0.0195(10) 0.0220(12) 0.0323(12) -0.0032(9) 0.0024(8) 0.0045(8)
C14 0.0195(10) 0.0201(11) 0.0238(10) -0.0004(8) 0.0035(7) 0.0004(7)
C15 0.0190(9) 0.0216(11) 0.0226(10) -0.0025(8) 0.0033(7) -0.0011(7)
C16 0.0201(9) 0.0208(11) 0.0262(11) 0.0029(9) 0.0024(7) 0.0000(8)
C17 0.0253(10) 0.0282(12) 0.0255(11) -0.0048(9) 0.0051(8) -0.0022(8)
C18 0.0554(15) 0.0374(15) 0.0312(13) 0.0065(11) 0.0032(10) -0.0069(11)
C19 0.0187(9) 0.0214(11) 0.0224(10) -0.0054(8) 0.0000(7) -0.0003(7)
C110 0.0229(10) 0.0299(13) 0.0368(12) 0.0003(10) 0.0039(8) 0.0031(9)
C111 0.0299(11) 0.0351(14) 0.0413(13) 0.0009(11) -0.0032(9) 0.0116(9)
C112 0.0430(13) 0.0325(14) 0.0385(13) 0.0093(11) -0.0021(10) 0.0077(10)
C113 0.0400(13) 0.0401(15) 0.0460(14) 0.0179(12) 0.0105(10) 0.0033(10)
C114 0.0239(10) 0.0319(13) 0.0340(12) 0.0054(10) 0.0058(8) 0.0033(9)
O22 0.0228(7) 0.0184(8) 0.0611(10) -0.0064(7) 0.0079(6) 0.0032(6)
O24 0.0157(7) 0.0224(8) 0.0378(8) -0.0037(6) 0.0029(5) 0.0027(5)
O26 0.0178(7) 0.0288(9) 0.0321(8) -0.0053(6) -0.0034(5) -0.0001(6)
N23 0.0147(8) 0.0162(9) 0.0317(9) -0.0039(8) 0.0019(6) -0.0021(7)
N21 0.0139(8) 0.0204(10) 0.0372(10) -0.0006(8) 0.0009(6) 0.0045(6)
C22 0.0185(9) 0.0174(11) 0.0342(11) 0.0028(9) 0.0059(8) 0.0022(8)
C24 0.0180(10) 0.0173(11) 0.0201(10) 0.0031(8) 0.0019(7) 0.0022(7)
C25 0.0178(9) 0.0175(11) 0.0215(10) -0.0005(8) 0.0026(7) 0.0010(7)
C26 0.0209(9) 0.0226(11) 0.0176(10) 0.0028(8) 0.0018(7) 0.0034(8)
C27 0.0240(10) 0.0242(12) 0.0230(10) -0.0009(9) 0.0045(7) 0.0019(8)
C28 0.0495(14) 0.0432(16) 0.0256(12) 0.0071(11) 0.0082(9) -0.0009(11)
C29 0.0132(8) 0.0201(11) 0.0227(10) 0.0002(8) -0.0015(7) -0.0019(7)
C210 0.0249(10) 0.0215(12) 0.0292(12) -0.0020(9) -0.0006(8) 0.0024(8)
C211 0.0339(11) 0.0175(12) 0.0450(14) 0.0027(10) -0.0019(9) 0.0019(9)
C212 0.0310(11) 0.0253(13) 0.0417(14) 0.0141(11) -0.0059(9) -0.0035(9)
C213 0.0278(10) 0.0342(13) 0.0250(11) 0.0085(10) 0.0000(8) -0.0020(9)
C214 0.0239(10) 0.0219(12) 0.0267(11) 0.0001(9) 0.0023(7) 0.0029(8)
N1S 0.182(4) 0.078(2) 0.075(2) 0.0287(19) 0.025(2) -0.021(2)
C1S 0.0727(18) 0.0528(19) 0.0406(16) 0.0097(14) 0.0038(13) 0.0013(14)
C2S 0.0451(14) 0.065(2) 0.0524(16) 0.0134(14) 0.0074(11) -0.0019(12)
N2S 0.228(4) 0.075(2) 0.094(3) 0.029(2) 0.070(3) 0.021(3)
C3S 0.114(3) 0.067(2) 0.0484(18) 0.0170(17) 0.0229(17) 0.0336(19)
C4S 0.0553(17) 0.156(4) 0.0471(18) 0.035(2) 0.0153(13) 0.0161(19)

loop_
_atom_type_symbol
_atom_type_description
_atom_type_scat_dispersion_real
_atom_type_scat_dispersion_imag
_atom_type_scat_source
C C 0.0033 0.0016 'International Tables Vol C Tables 4.2.6.8 and 6.1.1.4'
H H 0.0000 0.0000 'International Tables Vol C Tables 4.2.6.8 and 6.1.1.4'
N N 0.0061 0.0033 'International Tables Vol C Tables 4.2.6.8 and 6.1.1.4'
O O 0.0106 0.0060 'International Tables Vol C Tables 4.2.6.8 and 6.1.1.4'

loop_
_geom_angle_atom_site_label_1
_geom_angle_atom_site_label_2
_geom_angle_atom_site_label_3
_geom_angle
C14 N13 C12 126.66(16)
C14 N13 H13 120.1(14)
C12 N13 H13 112.9(14)
C12 N11 C16 126.00(16)
C12 N11 H11 114.0(14)
C16 N11 H11 119.3(14)
O12 C12 N11 122.87(17)
O12 C12 N13 121.08(17)
N11 C12 N13 116.04(17)
O14 C14 N13 120.81(16)
O14 C14 C15 121.61(17)
N13 C14 C15 117.56(15)
C16 C15 C14 112.20(16)
C16 C15 C17 109.03(15)
C14 C15 C17 108.97(15)
C16 C15 C19 108.47(14)
C14 C15 C19 106.76(14)
C17 C15 C19 111.43(16)
O16 C16 N11 120.72(16)
O16 C16 C15 121.92(18)
N11 C16 C15 117.23(15)
C18 C17 C15 113.43(18)
C18 C17 H17A 108.9
C15 C17 H17A 108.9
C18 C17 H17B 108.9
C15 C17 H17B 108.9
H17A C17 H17B 107.7
C17 C18 H18A 109.5
C17 C18 H18B 109.5
H18A C18 H18B 109.5
C17 C18 H18C 109.5
H18A C18 H18C 109.5
H18B C18 H18C 109.5
C114 C19 C110 118.1(2)
C114 C19 C15 122.13(16)
C110 C19 C15 119.77(17)
C111 C110 C19 121.14(19)
C111 C110 H110 119.4
C19 C110 H110 119.4
C110 C111 C112 120.3(2)
C110 C111 H111 119.9
C112 C111 H111 119.9
C113 C112 C111 119.2(2)
C113 C112 H112 120.4
C111 C112 H112 120.4
C112 C113 C114 120.6(2)
C112 C113 H113 119.7
C114 C113 H113 119.7
C113 C114 C19 120.69(19)
C113 C114 H114 119.7
C19 C114 H114 119.7
C24 N23 C22 126.32(16)
C24 N23 H23 119.8(15)
C22 N23 H23 113.0(15)
C22 N21 C26 126.33(16)
C22 N21 H21 115.4(15)
C26 N21 H21 117.5(15)
O22 C22 N21 122.59(17)
O22 C22 N23 120.92(17)
N21 C22 N23 116.50(17)
O24 C24 N23 120.92(16)
O24 C24 C25 121.44(16)
N23 C24 C25 117.60(15)
C26 C25 C24 114.08(15)
C26 C25 C29 106.24(14)
C24 C25 C29 106.31(14)
C26 C25 C27 108.00(14)
C24 C25 C27 108.53(14)
C29 C25 C27 113.82(15)
O26 C26 N21 119.94(16)
O26 C26 C25 122.11(17)
N21 C26 C25 117.94(15)
C28 C27 C25 113.13(17)
C28 C27 H27A 109.0
C25 C27 H27A 109.0
C28 C27 H27B 109.0
C25 C27 H27B 109.0
H27A C27 H27B 107.8
C27 C28 H28A 109.5
C27 C28 H28B 109.5
H28A C28 H28B 109.5
C27 C28 H28C 109.5
H28A C28 H28C 109.5
H28B C28 H28C 109.5
C210 C29 C214 118.99(19)
C210 C29 C25 122.30(17)
C214 C29 C25 118.71(17)
C29 C210 C211 120.28(19)
C29 C210 H210 119.9
C211 C210 H210 119.9
C212 C211 C210 120.3(2)
C212 C211 H211 119.9
C210 C211 H211 119.9
C211 C212 C213 120.0(2)
C211 C212 H212 120.0
C213 C212 H212 120.0
C214 C213 C212 119.85(19)
C214 C213 H213 120.1
C212 C213 H213 120.1
C213 C214 C29 120.61(19)
C213 C214 H214 119.7
C29 C214 H214 119.7
N1S C1S C2S 178.9(4)
C1S C2S H2S1 109.5
C1S C2S H2S2 109.5
H2S1 C2S H2S2 109.5
C1S C2S H2S3 109.5
H2S1 C2S H2S3 109.5
H2S2 C2S H2S3 109.5
N2S C3S C4S 174.0(4)
C3S C4S H4S1 109.5
C3S C4S H4S2 109.5
H4S1 C4S H4S2 109.5
C3S C4S H4S3 109.5
H4S1 C4S H4S3 109.5
H4S2 C4S H4S3 109.5

loop_
_geom_bond_atom_site_label_1
_geom_bond_atom_site_label_2
_geom_bond_distance
O12 C12 1.215(2)
O14 C14 1.214(2)
O16 C16 1.213(2)
N13 C14 1.366(2)
N13 C12 1.374(2)
N13 H13 0.874(13)
N11 C12 1.366(2)
N11 C16 1.374(2)
N11 H11 0.852(15)
C14 C15 1.531(3)
C15 C16 1.525(3)
C15 C17 1.543(3)
C15 C19 1.547(3)
C17 C18 1.523(3)
C17 H17A 0.9900
C17 H17B 0.9900
C18 H18A 0.9800
C18 H18B 0.9800
C18 H18C 0.9800
C19 C114 1.389(3)
C19 C110 1.390(3)
C110 C111 1.379(3)
C110 H110 0.9500
C111 C112 1.383(3)
C111 H111 0.9500
C112 C113 1.378(3)
C112 H112 0.9500
C113 C114 1.384(3)
C113 H113 0.9500
C114 H114 0.9500
O22 C22 1.219(2)
O24 C24 1.216(2)
O26 C26 1.214(2)
N23 C24 1.364(2)
N23 C22 1.372(2)
N23 H23 0.83(2)
N21 C22 1.369(2)
N21 C26 1.370(2)
N21 H21 0.836(15)
C24 C25 1.526(2)
C25 C26 1.525(2)
C25 C29 1.541(3)
C25 C27 1.546(3)
C27 C28 1.519(3)
C27 H27A 0.9900
C27 H27B 0.9900
C28 H28A 0.9800
C28 H28B 0.9800
C28 H28C 0.9800
C29 C210 1.384(3)
C29 C214 1.395(3)
C210 C211 1.387(3)
C210 H210 0.9500
C211 C212 1.379(3)
C211 H211 0.9500
C212 C213 1.383(3)
C212 H212 0.9500
C213 C214 1.381(3)
C213 H213 0.9500
C214 H214 0.9500
N1S C1S 1.122(4)
C1S C2S 1.413(4)
C2S H2S1 0.9800
C2S H2S2 0.9800
C2S H2S3 0.9800
N2S C3S 1.150(4)
C3S C4S 1.442(5)
C4S H4S1 0.9800
C4S H4S2 0.9800
C4S H4S3 0.9800

loop_
_geom_hbond_atom_site_label_D
_geom_hbond_atom_site_label_H
_geom_hbond_atom_site_label_A
_geom_hbond_distance_DH
_geom_hbond_distance_HA
_geom_hbond_distance_DA
_geom_hbond_angle_DHA
_geom_hbond_site_symmetry_A
N13 H13 O24 0.874(13) 2.039(13) 2.903(2) 170(2) 1_455
N11 H11 O22 0.852(15) 1.984(16) 2.836(2) 178.6(19) .
N21 H21 O12 0.836(15) 2.010(16) 2.842(2) 174(2) .
N23 H23 O14 0.83(2) 2.04(2) 2.863(2) 171(2) 1_655
